data_7038061
loop_
_publ_author_name
'Fern\'andez-Cestau, Julio'
'Gim\'enez, Nora'
'Lalinde, Elena'
'Monta\~no, Patricia'
'Moreno, M. Teresa'
'S\'anchez, Sergio'
'Weber, Michael D.'
'Costa, Rub\'en D'

_publ_section_title
;
 Alkynyl bridged cyclometalated Ir2M2 clusters: impact of the heterometal
 in the photo- and electro-luminescence properties.
;
_journal_issue 8
_journal_name_full 'Dalton transactions (Cambridge, England : 2003)'
_journal_page_first 3251
_journal_page_last 3255
_journal_paper_doi 10.1039/c5dt04027b
_journal_volume 45
_journal_year 2016
_chemical_compound_source 'synthesis as described'
_chemical_formula_moiety 'C80 H60 Ag2 Ir2 N4 O42CH2Cl2'
_chemical_formula_sum 'C82 H64 Ag2 Cl4 Ir2 N4 O4'
_chemical_formula_weight 1826.38
_space_group_IT_number 2
_symmetry_cell_setting triclinic
_symmetry_Int_Tables_number 2
_symmetry_space_group_name_Hall '-P 1'
_symmetry_space_group_name_H-M 'P -1'
_atom_sites_solution_hydrogens geom
_audit_conform_dict_location ftp://ftp.iucr.org/pub/cif_core.dic
_audit_conform_dict_name cif_core.dic
_audit_conform_dict_version 2.4.3
_audit_creation_date 2015-11-10T19:12:26-00:00
_audit_creation_method 'WinGX routine CIF_UPDATE'
_audit_update_record
;
2016-01-18 deposited with the CCDC.
2016-01-19 downloaded from the CCDC.
;
_cell_angle_alpha 68.885(2)
_cell_angle_beta 77.294(2)
_cell_angle_gamma 71.2650(10)
_cell_formula_units_Z 2
_cell_length_a 15.1965(6)
_cell_length_b 15.8191(7)
_cell_length_c 17.1188(4)
_cell_measurement_reflns_used 8819
_cell_measurement_temperature 173(1)
_cell_measurement_theta_max 27.342
_cell_measurement_theta_min 2.469
_cell_measurement_wavelength 0.71073
_cell_volume 3610.2(2)
_computing_cell_refinement 'HKL Scalepack (Otwinowski & Minor 1997)'
_computing_data_collection 'Collect (Bruker AXS BV, 1997-2004)'
_computing_data_reduction 'HKL Denzo and Scalepack (Otwinowski & Minor 1997)'
_computing_molecular_graphics 'Ortep-3 for Windows (Farrugia, 1997)'
_computing_publication_material 'WinGX publication routines (Farrugia, 1999)'
_computing_structure_refinement 'SHELXL-2014/7 (Sheldrick, 2014)'
_computing_structure_solution 'SHELXS-86 (Sheldrick, 1986)'
_diffrn_ambient_temperature 173(2)
_diffrn_detector 'CCD plate'
_diffrn_detector_area_resol_mean 9
_diffrn_measured_fraction_theta_full 0.997
_diffrn_measured_fraction_theta_max 0.989
_diffrn_measurement_device '95mm CCD camera on \k-goniostat'
_diffrn_measurement_device_type KappaCCD
_diffrn_measurement_method 'CCD rotation images, thick slices'
_diffrn_orient_matrix_UB_11 -0.05106
_diffrn_orient_matrix_UB_12 0.009455
_diffrn_orient_matrix_UB_13 0.046602
_diffrn_orient_matrix_UB_21 -0.040132
_diffrn_orient_matrix_UB_22 0.051212
_diffrn_orient_matrix_UB_23 -0.041946
_diffrn_orient_matrix_UB_31 -0.026055
_diffrn_orient_matrix_UB_32 -0.047215
_diffrn_orient_matrix_UB_33 -0.006735
_diffrn_radiation_monochromator 'horizonally mounted graphite crystal'
_diffrn_radiation_probe x-ray
_diffrn_radiation_type MoK\a
_diffrn_radiation_wavelength 0.71073
_diffrn_reflns_av_R_equivalents 0.0743
_diffrn_reflns_av_unetI/netI 0.068
_diffrn_reflns_laue_measured_fraction_full 0.997
_diffrn_reflns_laue_measured_fraction_max 0.989
_diffrn_reflns_limit_h_max 19
_diffrn_reflns_limit_h_min -19
_diffrn_reflns_limit_k_max 20
_diffrn_reflns_limit_k_min -20
_diffrn_reflns_limit_l_max 22
_diffrn_reflns_limit_l_min -21
_diffrn_reflns_number 54957
_diffrn_reflns_point_group_measured_fraction_full 0.997
_diffrn_reflns_point_group_measured_fraction_max 0.989
_diffrn_reflns_theta_full 25.242
_diffrn_reflns_theta_max 27.342
_diffrn_reflns_theta_min 2.469
_diffrn_source 'Enraf Nonius FR590'
_diffrn_standards_number 0
_exptl_absorpt_coefficient_mu 4.259
_exptl_absorpt_correction_T_max 1.0306
_exptl_absorpt_correction_T_min 0.5478
_exptl_absorpt_correction_type refdelf
_exptl_absorpt_process_details
;
Parkin S,Moezzi B & Hope H, (1995) J. Appl. Cryst. 28, 53-56
Linear fit to sin(theta)/lambda - 12 parameters
;
_exptl_crystal_colour yellow
_exptl_crystal_density_diffrn 1.68
_exptl_crystal_density_method 'not measured'
_exptl_crystal_description prism
_exptl_crystal_F_000 1780
_exptl_crystal_size_max 0.2
_exptl_crystal_size_mid 0.1
_exptl_crystal_size_min 0.05
_refine_diff_density_max 1.863
_refine_diff_density_min -1.972
_refine_diff_density_rms 0.162
_refine_ls_extinction_method none
_refine_ls_goodness_of_fit_ref 1.031
_refine_ls_hydrogen_treatment constr
_refine_ls_matrix_type full
_refine_ls_number_constraints 0
_refine_ls_number_parameters 860
_refine_ls_number_reflns 16153
_refine_ls_number_restraints 0
_refine_ls_restrained_S_all 1.031
_refine_ls_R_factor_all 0.0684
_refine_ls_R_factor_gt 0.0446
_refine_ls_shift/su_max 0.001
_refine_ls_shift/su_mean 0
_refine_ls_structure_factor_coef Fsqd
_refine_ls_weighting_details 'w=1/[\s^2^(Fo^2^)+(0.0595P)^2^] where P=(Fo^2^+2Fc^2^)/3'
_refine_ls_weighting_scheme calc
_refine_ls_wR_factor_gt 0.1054
_refine_ls_wR_factor_ref 0.1134
_reflns_Friedel_coverage 0
_reflns_number_gt 11943
_reflns_number_total 16153
_reflns_threshold_expression 'I > 2\s(I)'
_cod_data_source_file c5dt04027b2.cif
_cod_data_source_block 2
_cod_depositor_comments 'Adding full bibliography for 7038060--7038062.cif.'
_cod_database_code 7038061
_exptl_absorpt_factor_mur 0.213
_exptl_absorpt_correction_t_ave 0.8257
_exptl_absorpt_rmerge_before 0.1110
_exptl_absorpt_rmerge_after 0.0933

loop_
_symmetry_equiv_pos_as_xyz
'x, y, z'
'-x, -y, -z'

loop_
_atom_site_label
_atom_site_type_symbol
_atom_site_fract_x
_atom_site_fract_y
_atom_site_fract_z
_atom_site_U_iso_or_equiv
_atom_site_adp_type
_atom_site_occupancy
_atom_site_site_symmetry_order
_atom_site_calc_flag
_atom_site_refinement_flags_posn
_atom_site_refinement_flags_adp
Ag1 Ag 0.25637(3) 0.28367(3) 0.32611(3) 0.03217(12) Uani 1 1 d . .
Ag2 Ag 0.44457(3) 0.31273(3) 0.24335(3) 0.03073(11) Uani 1 1 d . .
Ir1 Ir 0.41172(2) 0.09880(2) 0.24060(2) 0.02319(7) Uani 1 1 d . .
Ir2 Ir 0.29556(2) 0.45590(2) 0.38403(2) 0.02662(7) Uani 1 1 d . .
C1 C 0.3012(4) 0.2200(4) 0.2173(3) 0.0277(13) Uani 1 1 d . .
C2 C 0.2296(4) 0.2818(4) 0.2007(3) 0.0285(13) Uani 1 1 d . .
C3 C 0.1428(4) 0.3502(4) 0.1711(3) 0.0294(14) Uani 1 1 d . .
C4 C 0.1456(4) 0.4399(4) 0.1149(4) 0.0351(15) Uani 1 1 d . .
H4 H 0.2034 0.4562 0.0956 0.042 Uiso 1 1 calc R U
C5 C 0.0625(5) 0.5042(5) 0.0882(4) 0.0406(16) Uani 1 1 d . .
C6 C -0.0224(5) 0.4810(5) 0.1156(4) 0.0434(17) Uani 1 1 d . .
H6 H -0.0788 0.5255 0.097 0.052 Uiso 1 1 calc R U
C7 C -0.0234(5) 0.3928(6) 0.1700(4) 0.0472(18) Uani 1 1 d . .
H7 H -0.081 0.3762 0.1885 0.057 Uiso 1 1 calc R U
C8 C 0.0593(5) 0.3270(5) 0.1985(4) 0.0418(16) Uani 1 1 d . .
H8 H 0.0574 0.2665 0.2366 0.05 Uiso 1 1 calc R U
C9 C 0.1435(6) 0.6184(6) -0.0028(6) 0.075(3) Uani 1 1 d . .
H9A H 0.1716 0.6261 0.0397 0.112 Uiso 1 1 calc R U
H9B H 0.1314 0.6774 -0.0494 0.112 Uiso 1 1 calc R U
H9C H 0.1865 0.5683 -0.0242 0.112 Uiso 1 1 calc R U
C10 C 0.5072(4) 0.1570(4) 0.2553(3) 0.0291(13) Uani 1 1 d . .
C11 C 0.5728(4) 0.1852(4) 0.2598(3) 0.0286(13) Uani 1 1 d . .
C12 C 0.6643(4) 0.1949(4) 0.2599(4) 0.0338(15) Uani 1 1 d . .
C13 C 0.7402(5) 0.1481(5) 0.2167(5) 0.0515(19) Uani 1 1 d . .
H13 H 0.7325 0.1097 0.1883 0.062 Uiso 1 1 calc R U
C14 C 0.8303(6) 0.1582(6) 0.2152(5) 0.061(2) Uani 1 1 d . .
C15 C 0.8401(6) 0.2144(6) 0.2582(5) 0.062(2) Uani 1 1 d . .
H15 H 0.9002 0.2209 0.258 0.074 Uiso 1 1 calc R U
C16 C 0.7649(6) 0.2591(6) 0.2998(5) 0.063(2) Uani 1 1 d . .
H16 H 0.7728 0.2967 0.3289 0.076 Uiso 1 1 calc R U
C17 C 0.6772(5) 0.2520(5) 0.3013(4) 0.0456(18) Uani 1 1 d . .
H17 H 0.6249 0.2856 0.3302 0.055 Uiso 1 1 calc R U
C18 C 0.9903(7) 0.1260(9) 0.1588(7) 0.116(5) Uani 1 1 d . .
H18A H 0.9849 0.1934 0.1325 0.173 Uiso 1 1 calc R U
H18B H 1.0334 0.0914 0.122 0.173 Uiso 1 1 calc R U
H18C H 1.0142 0.1044 0.2133 0.173 Uiso 1 1 calc R U
C19 C 0.2485(4) 0.3354(4) 0.4334(3) 0.0277(13) Uani 1 1 d . .
C20 C 0.2114(4) 0.2715(4) 0.4678(4) 0.0316(14) Uani 1 1 d . .
C21 C 0.1608(4) 0.2039(4) 0.5220(4) 0.0306(14) Uani 1 1 d . .
C22 C 0.0982(4) 0.1803(4) 0.4906(4) 0.0370(15) Uani 1 1 d . .
H22 H 0.0908 0.2064 0.4323 0.044 Uiso 1 1 calc R U
C23 C 0.0469(5) 0.1198(5) 0.5429(4) 0.0450(17) Uani 1 1 d . .
C24 C 0.0601(5) 0.0778(5) 0.6273(4) 0.051(2) Uani 1 1 d . .
H24 H 0.0261 0.0341 0.6629 0.061 Uiso 1 1 calc R U
C25 C 0.1218(5) 0.0993(5) 0.6589(4) 0.0450(17) Uani 1 1 d . .
H25 H 0.1296 0.0711 0.717 0.054 Uiso 1 1 calc R U
C26 C 0.1737(5) 0.1619(5) 0.6077(4) 0.0428(17) Uani 1 1 d . .
H26 H 0.217 0.176 0.6305 0.051 Uiso 1 1 calc R U
C27 C -0.0280(7) 0.1321(7) 0.4292(5) 0.076(3) Uani 1 1 d . .
H27A H -0.0557 0.2002 0.415 0.114 Uiso 1 1 calc R U
H27B H -0.0693 0.1033 0.4167 0.114 Uiso 1 1 calc R U
H27C H 0.0331 0.1195 0.3956 0.114 Uiso 1 1 calc R U
C28 C 0.3460(4) 0.4503(4) 0.2632(4) 0.0275(13) Uani 1 1 d . .
C29 C 0.3683(4) 0.4673(4) 0.1864(4) 0.0289(13) Uani 1 1 d . .
C30 C 0.3747(4) 0.5127(4) 0.0956(4) 0.0317(14) Uani 1 1 d . .
C31 C 0.3842(4) 0.4635(4) 0.0407(4) 0.0322(14) Uani 1 1 d . .
H31 H 0.39 0.3979 0.0623 0.039 Uiso 1 1 calc R U
C32 C 0.3854(5) 0.5085(5) -0.0452(4) 0.0360(15) Uani 1 1 d . .
C33 C 0.3785(5) 0.6034(5) -0.0779(4) 0.0399(16) Uani 1 1 d . .
H33 H 0.3779 0.6347 -0.1367 0.048 Uiso 1 1 calc R U
C34 C 0.3725(5) 0.6519(5) -0.0240(4) 0.0469(18) Uani 1 1 d . .
H34 H 0.3695 0.717 -0.0467 0.056 Uiso 1 1 calc R U
C35 C 0.3707(5) 0.6099(4) 0.0621(4) 0.0376(16) Uani 1 1 d . .
H35 H 0.367 0.645 0.098 0.045 Uiso 1 1 calc R U
C36 C 0.3917(7) 0.4937(6) -0.1820(4) 0.065(2) Uani 1 1 d . .
H36A H 0.333 0.5426 -0.1944 0.098 Uiso 1 1 calc R U
H36B H 0.3978 0.4455 -0.2075 0.098 Uiso 1 1 calc R U
H36C H 0.4445 0.5218 -0.2051 0.098 Uiso 1 1 calc R U
C37 C 0.5165(4) -0.0225(4) 0.2505(4) 0.0250(12) Uani 1 1 d . .
C38 C 0.5450(4) -0.0975(4) 0.3224(4) 0.0321(14) Uani 1 1 d . .
H38 H 0.5139 -0.0945 0.3763 0.039 Uiso 1 1 calc R U
C39 C 0.6179(5) -0.1768(5) 0.3168(4) 0.0397(16) Uani 1 1 d . .
H39 H 0.6358 -0.2261 0.367 0.048 Uiso 1 1 calc R U
C40 C 0.6643(5) -0.1846(5) 0.2401(4) 0.0480(18) Uani 1 1 d . .
H40 H 0.7127 -0.2394 0.237 0.058 Uiso 1 1 calc R U
C41 C 0.6396(5) -0.1119(5) 0.1677(4) 0.0467(18) Uani 1 1 d . .
H41 H 0.6719 -0.1163 0.1145 0.056 Uiso 1 1 calc R U
C42 C 0.5675(4) -0.0319(4) 0.1720(4) 0.0292(13) Uani 1 1 d . .
C43 C 0.5396(4) 0.0483(4) 0.0989(4) 0.0305(14) Uani 1 1 d . .
C44 C 0.5781(5) 0.0577(5) 0.0166(4) 0.052(2) Uani 1 1 d . .
H44 H 0.6271 0.0074 0.0043 0.062 Uiso 1 1 calc R U
C45 C 0.5474(5) 0.1385(5) -0.0492(4) 0.054(2) Uani 1 1 d . .
H45 H 0.5749 0.1438 -0.1057 0.065 Uiso 1 1 calc R U
C46 C 0.4765(5) 0.2103(5) -0.0306(4) 0.0421(17) Uani 1 1 d . .
H46 H 0.4546 0.267 -0.0739 0.05 Uiso 1 1 calc R U
C47 C 0.4374(4) 0.1989(4) 0.0519(4) 0.0333(14) Uani 1 1 d . .
H47 H 0.3872 0.2484 0.0643 0.04 Uiso 1 1 calc R U
C48 C 0.3180(4) 0.0355(4) 0.2328(3) 0.0255(12) Uani 1 1 d . .
C49 C 0.2918(4) 0.0315(4) 0.1607(4) 0.0304(13) Uani 1 1 d . .
H49 H 0.3224 0.0582 0.1067 0.037 Uiso 1 1 calc R U
C50 C 0.2220(5) -0.0106(5) 0.1665(5) 0.0436(17) Uani 1 1 d . .
H50 H 0.2062 -0.0128 0.1167 0.052 Uiso 1 1 calc R U
C51 C 0.1753(5) -0.0494(5) 0.2442(5) 0.0497(19) Uani 1 1 d . .
H51 H 0.1277 -0.0778 0.2474 0.06 Uiso 1 1 calc R U
C52 C 0.1983(5) -0.0467(5) 0.3169(5) 0.0450(17) Uani 1 1 d . .
H52 H 0.1671 -0.0737 0.3704 0.054 Uiso 1 1 calc R U
C53 C 0.2680(4) -0.0039(4) 0.3109(4) 0.0301(13) Uani 1 1 d . .
C54 C 0.2960(4) 0.0034(4) 0.3839(4) 0.0308(14) Uani 1 1 d . .
C55 C 0.2618(5) -0.0368(4) 0.4682(4) 0.0404(16) Uani 1 1 d . .
H55 H 0.2166 -0.0711 0.481 0.048 Uiso 1 1 calc R U
C56 C 0.2949(5) -0.0259(5) 0.5327(4) 0.0462(19) Uani 1 1 d . .
H56 H 0.2723 -0.0527 0.5899 0.055 Uiso 1 1 calc R U
C57 C 0.3608(5) 0.0242(5) 0.5130(4) 0.0402(17) Uani 1 1 d . .
H57 H 0.3841 0.0321 0.5563 0.048 Uiso 1 1 calc R U
C58 C 0.3916(5) 0.0620(4) 0.4301(4) 0.0359(15) Uani 1 1 d . .
H58 H 0.4365 0.0968 0.4167 0.043 Uiso 1 1 calc R U
C59 C 0.3467(4) 0.5727(4) 0.3459(4) 0.0305(14) Uani 1 1 d . .
C60 C 0.3023(5) 0.6658(4) 0.3028(4) 0.0420(17) Uani 1 1 d . .
H60 H 0.2395 0.6814 0.2917 0.05 Uiso 1 1 calc R U
C61 C 0.3494(6) 0.7352(5) 0.2763(4) 0.0496(19) Uani 1 1 d . .
H61 H 0.3188 0.7982 0.2476 0.059 Uiso 1 1 calc R U
C62 C 0.4406(6) 0.7124(5) 0.2916(4) 0.0474(19) Uani 1 1 d . .
H62 H 0.4731 0.7599 0.2713 0.057 Uiso 1 1 calc R U
C63 C 0.4860(5) 0.6226(5) 0.3355(4) 0.0426(17) Uani 1 1 d . .
H63 H 0.5483 0.6082 0.3473 0.051 Uiso 1 1 calc R U
C64 C 0.4384(5) 0.5533(4) 0.3623(4) 0.0333(15) Uani 1 1 d . .
C65 C 0.4805(4) 0.4547(4) 0.4081(3) 0.0284(13) Uani 1 1 d . .
C66 C 0.5672(5) 0.4203(5) 0.4382(4) 0.0421(17) Uani 1 1 d . .
H66 H 0.605 0.4616 0.4279 0.051 Uiso 1 1 calc R U
C67 C 0.5991(5) 0.3259(5) 0.4831(4) 0.0440(17) Uani 1 1 d . .
H67 H 0.6577 0.3026 0.5047 0.053 Uiso 1 1 calc R U
C68 C 0.5446(5) 0.2667(5) 0.4960(4) 0.0413(16) Uani 1 1 d . .
H68 H 0.5656 0.2015 0.5252 0.05 Uiso 1 1 calc R U
C69 C 0.4598(4) 0.3032(4) 0.4660(4) 0.0331(14) Uani 1 1 d . .
H69 H 0.4223 0.2618 0.4753 0.04 Uiso 1 1 calc R U
C70 C 0.2320(5) 0.4836(4) 0.4951(4) 0.0339(15) Uani 1 1 d . .
C71 C 0.2683(5) 0.4503(5) 0.5717(4) 0.0404(16) Uani 1 1 d . .
H71 H 0.329 0.4083 0.5774 0.048 Uiso 1 1 calc R U
C72 C 0.2153(7) 0.4786(6) 0.6406(4) 0.059(2) Uani 1 1 d . .
H72 H 0.2412 0.4569 0.6923 0.071 Uiso 1 1 calc R U
C73 C 0.1268(7) 0.5372(7) 0.6340(5) 0.072(3) Uani 1 1 d . .
H73 H 0.0913 0.5543 0.6817 0.087 Uiso 1 1 calc R U
C74 C 0.0891(6) 0.5713(7) 0.5600(5) 0.067(2) Uani 1 1 d . .
H74 H 0.0282 0.6133 0.5555 0.081 Uiso 1 1 calc R U
C75 C 0.1418(5) 0.5436(5) 0.4895(4) 0.0453(18) Uani 1 1 d . .
C76 C 0.1035(5) 0.5683(5) 0.4115(5) 0.0480(18) Uani 1 1 d . .
C77 C 0.0133(6) 0.6224(7) 0.3924(6) 0.073(3) Uani 1 1 d . .
H77 H -0.029 0.6472 0.4336 0.088 Uiso 1 1 calc R U
C78 C -0.0160(6) 0.6409(7) 0.3156(6) 0.075(3) Uani 1 1 d . .
H78 H -0.0772 0.6787 0.3035 0.09 Uiso 1 1 calc R U
C79 C 0.0439(6) 0.6041(6) 0.2585(5) 0.061(2) Uani 1 1 d . .
H79 H 0.0253 0.6144 0.2056 0.074 Uiso 1 1 calc R U
C80 C 0.1336(5) 0.5506(5) 0.2775(4) 0.0439(17) Uani 1 1 d . .
H80 H 0.1758 0.5254 0.2365 0.053 Uiso 1 1 calc R U
N1 N 0.4672(3) 0.1208(3) 0.1159(3) 0.0275(11) Uani 1 1 d . .
N2 N 0.3606(3) 0.0518(3) 0.3656(3) 0.0277(11) Uani 1 1 d . .
N3 N 0.4263(3) 0.3949(3) 0.4238(3) 0.0281(11) Uani 1 1 d . .
N4 N 0.1628(3) 0.5333(4) 0.3516(3) 0.0332(12) Uani 1 1 d . .
O1 O 0.0572(4) 0.5941(3) 0.0346(3) 0.0562(14) Uani 1 1 d . .
O2 O 0.8989(5) 0.1094(5) 0.1714(4) 0.097(2) Uani 1 1 d . .
O3 O 0.3913(4) 0.4516(3) -0.0921(3) 0.0488(13) Uani 1 1 d . .
O4 O -0.0164(4) 0.0932(4) 0.5172(3) 0.0669(16) Uani 1 1 d . .
Cl1 Cl 1.23761(17) 0.3267(2) -0.05518(18) 0.0977(9) Uani 1 1 d . .
Cl2 Cl 1.1283(3) 0.2037(3) -0.0495(2) 0.1293(13) Uani 1 1 d . .
C81 C 1.1581(6) 0.2645(7) 0.0057(5) 0.072(3) Uani 1 1 d . .
H81A H 1.1007 0.3085 0.0232 0.086 Uiso 1 1 calc R U
H81B H 1.1851 0.2187 0.0573 0.086 Uiso 1 1 calc R U

loop_
_atom_site_aniso_label
_atom_site_aniso_U_11
_atom_site_aniso_U_22
_atom_site_aniso_U_33
_atom_site_aniso_U_23
_atom_site_aniso_U_13
_atom_site_aniso_U_12
Ag1 0.0351(3) 0.0362(3) 0.0271(2) -0.0145(2) -0.00031(19) -0.0088(2)
Ag2 0.0343(3) 0.0227(2) 0.0308(2) -0.00660(19) -0.00227(19) -0.0050(2)
Ir1 0.02679(13) 0.02071(12) 0.02149(12) -0.00732(9) -0.00130(9) -0.00579(9)
Ir2 0.03520(15) 0.02119(12) 0.02328(12) -0.00876(9) -0.00160(10) -0.00645(10)
C1 0.032(3) 0.023(3) 0.027(3) -0.012(2) 0.002(3) -0.004(3)
C2 0.035(4) 0.030(3) 0.024(3) -0.013(3) -0.002(3) -0.009(3)
C3 0.036(4) 0.033(3) 0.017(3) -0.006(2) -0.007(2) -0.007(3)
C4 0.034(4) 0.034(4) 0.039(4) -0.016(3) -0.009(3) -0.003(3)
C5 0.047(4) 0.035(4) 0.038(4) -0.015(3) -0.015(3) 0.001(3)
C6 0.035(4) 0.046(4) 0.043(4) -0.013(3) -0.015(3) 0.005(3)
C7 0.032(4) 0.065(5) 0.045(4) -0.017(4) -0.006(3) -0.014(4)
C8 0.037(4) 0.042(4) 0.041(4) -0.007(3) -0.003(3) -0.012(3)
C9 0.071(6) 0.040(5) 0.097(7) 0.019(4) -0.039(5) -0.021(4)
C10 0.034(3) 0.018(3) 0.027(3) -0.008(2) -0.001(3) 0.004(3)
C11 0.034(4) 0.026(3) 0.022(3) 0.000(2) -0.005(2) -0.010(3)
C12 0.029(3) 0.033(3) 0.030(3) 0.010(3) -0.007(3) -0.015(3)
C13 0.042(4) 0.050(5) 0.052(4) -0.003(4) -0.014(4) -0.007(4)
C14 0.041(5) 0.058(5) 0.054(5) 0.001(4) 0.002(4) -0.001(4)
C15 0.046(5) 0.065(6) 0.066(5) 0.006(4) -0.022(4) -0.024(4)
C16 0.065(6) 0.068(6) 0.063(5) -0.005(4) -0.021(5) -0.035(5)
C17 0.050(5) 0.047(4) 0.043(4) -0.003(3) -0.020(3) -0.021(4)
C18 0.047(6) 0.123(10) 0.110(9) 0.020(7) 0.007(6) -0.009(6)
C19 0.031(3) 0.029(3) 0.024(3) -0.014(2) 0.001(2) -0.005(3)
C20 0.035(4) 0.030(3) 0.034(3) -0.016(3) 0.000(3) -0.010(3)
C21 0.028(3) 0.029(3) 0.028(3) -0.006(3) 0.000(3) -0.005(3)
C22 0.036(4) 0.035(4) 0.035(4) -0.007(3) -0.005(3) -0.007(3)
C23 0.035(4) 0.048(4) 0.047(4) -0.009(3) 0.002(3) -0.017(3)
C24 0.045(4) 0.052(5) 0.039(4) 0.005(3) 0.004(3) -0.018(4)
C25 0.047(4) 0.034(4) 0.039(4) -0.002(3) 0.004(3) -0.008(3)
C26 0.046(4) 0.041(4) 0.039(4) -0.013(3) -0.002(3) -0.010(3)
C27 0.079(7) 0.101(8) 0.059(6) -0.007(5) -0.016(5) -0.051(6)
C28 0.033(3) 0.020(3) 0.029(3) -0.008(2) -0.003(3) -0.007(3)
C29 0.030(3) 0.020(3) 0.031(3) -0.003(2) -0.001(3) -0.007(3)
C30 0.038(4) 0.024(3) 0.031(3) -0.004(3) -0.005(3) -0.011(3)
C31 0.041(4) 0.023(3) 0.031(3) -0.005(3) -0.001(3) -0.013(3)
C32 0.042(4) 0.038(4) 0.029(3) -0.010(3) 0.000(3) -0.015(3)
C33 0.053(4) 0.033(4) 0.027(3) 0.002(3) -0.004(3) -0.015(3)
C34 0.066(5) 0.029(4) 0.034(4) 0.003(3) -0.001(3) -0.014(4)
C35 0.058(5) 0.022(3) 0.030(3) -0.002(3) -0.005(3) -0.013(3)
C36 0.104(7) 0.074(6) 0.021(4) -0.009(4) -0.003(4) -0.038(5)
C37 0.021(3) 0.017(3) 0.038(3) -0.007(2) -0.007(2) -0.006(2)
C38 0.034(4) 0.029(3) 0.035(3) -0.012(3) -0.002(3) -0.011(3)
C39 0.041(4) 0.033(4) 0.040(4) -0.006(3) -0.006(3) -0.008(3)
C40 0.045(4) 0.028(4) 0.050(4) -0.011(3) -0.001(3) 0.013(3)
C41 0.044(4) 0.047(4) 0.036(4) -0.019(3) 0.004(3) 0.006(3)
C42 0.030(3) 0.025(3) 0.029(3) -0.009(3) 0.002(3) -0.005(3)
C43 0.025(3) 0.038(4) 0.030(3) -0.016(3) 0.003(2) -0.008(3)
C44 0.057(5) 0.043(4) 0.034(4) -0.012(3) 0.008(3) 0.007(4)
C45 0.067(5) 0.054(5) 0.019(3) -0.007(3) 0.013(3) -0.005(4)
C46 0.044(4) 0.037(4) 0.031(4) -0.001(3) 0.002(3) -0.007(3)
C47 0.044(4) 0.032(3) 0.024(3) -0.006(3) -0.003(3) -0.012(3)
C48 0.026(3) 0.018(3) 0.030(3) -0.008(2) -0.003(2) -0.002(2)
C49 0.032(3) 0.027(3) 0.035(3) -0.012(3) -0.002(3) -0.010(3)
C50 0.045(4) 0.043(4) 0.054(4) -0.020(3) -0.016(3) -0.013(3)
C51 0.041(4) 0.056(5) 0.067(5) -0.027(4) -0.003(4) -0.026(4)
C52 0.043(4) 0.038(4) 0.053(4) -0.010(3) 0.007(3) -0.022(3)
C53 0.028(3) 0.020(3) 0.034(3) -0.006(2) -0.003(3) 0.001(3)
C54 0.026(3) 0.025(3) 0.033(3) -0.007(3) 0.004(3) -0.004(3)
C55 0.043(4) 0.032(4) 0.033(4) -0.003(3) 0.004(3) -0.005(3)
C56 0.045(4) 0.041(4) 0.029(4) -0.005(3) 0.006(3) 0.008(3)
C57 0.038(4) 0.045(4) 0.027(3) -0.011(3) -0.011(3) 0.006(3)
C58 0.040(4) 0.033(4) 0.030(3) -0.015(3) -0.006(3) 0.003(3)
C59 0.040(4) 0.025(3) 0.028(3) -0.011(3) 0.001(3) -0.012(3)
C60 0.058(5) 0.025(3) 0.037(4) -0.005(3) -0.003(3) -0.010(3)
C61 0.070(6) 0.026(4) 0.047(4) -0.006(3) -0.008(4) -0.010(4)
C62 0.081(6) 0.037(4) 0.032(4) -0.011(3) 0.003(4) -0.033(4)
C63 0.067(5) 0.037(4) 0.034(4) -0.008(3) -0.013(3) -0.026(4)
C64 0.052(4) 0.029(3) 0.023(3) -0.010(3) -0.001(3) -0.017(3)
C65 0.036(4) 0.034(3) 0.019(3) -0.012(2) 0.000(2) -0.014(3)
C66 0.050(4) 0.048(4) 0.038(4) -0.013(3) -0.008(3) -0.024(4)
C67 0.043(4) 0.045(4) 0.033(4) -0.005(3) -0.009(3) -0.002(3)
C68 0.044(4) 0.034(4) 0.034(4) 0.002(3) -0.006(3) -0.007(3)
C69 0.039(4) 0.032(3) 0.026(3) -0.007(3) 0.002(3) -0.014(3)
C70 0.048(4) 0.027(3) 0.029(3) -0.016(3) 0.003(3) -0.011(3)
C71 0.052(4) 0.048(4) 0.035(4) -0.022(3) 0.006(3) -0.028(4)
C72 0.090(7) 0.071(6) 0.031(4) -0.022(4) 0.001(4) -0.041(5)
C73 0.076(7) 0.092(7) 0.056(5) -0.047(5) 0.006(5) -0.014(6)
C74 0.047(5) 0.088(7) 0.070(6) -0.045(5) -0.001(4) -0.003(5)
C75 0.043(4) 0.051(4) 0.043(4) -0.028(3) 0.003(3) -0.005(4)
C76 0.037(4) 0.051(5) 0.058(5) -0.032(4) -0.001(3) -0.001(3)
C77 0.046(5) 0.089(7) 0.083(6) -0.055(6) 0.003(4) 0.008(5)
C78 0.049(5) 0.092(7) 0.086(7) -0.052(6) -0.025(5) 0.017(5)
C79 0.052(5) 0.068(6) 0.063(5) -0.031(4) -0.021(4) 0.006(4)
C80 0.048(4) 0.049(4) 0.040(4) -0.019(3) -0.006(3) -0.012(4)
N1 0.035(3) 0.029(3) 0.018(2) -0.004(2) -0.001(2) -0.014(2)
N2 0.029(3) 0.023(3) 0.021(2) -0.003(2) -0.001(2) -0.001(2)
N3 0.035(3) 0.024(3) 0.021(2) -0.005(2) -0.004(2) -0.005(2)
N4 0.030(3) 0.032(3) 0.036(3) -0.015(2) -0.004(2) -0.002(2)
O1 0.056(3) 0.039(3) 0.065(3) -0.005(3) -0.025(3) -0.002(3)
O2 0.052(4) 0.116(6) 0.085(5) -0.015(4) 0.011(3) -0.004(4)
O3 0.076(4) 0.045(3) 0.028(2) -0.016(2) -0.004(2) -0.016(3)
O4 0.070(4) 0.081(4) 0.056(3) -0.001(3) -0.011(3) -0.050(3)
Cl1 0.0524(15) 0.110(2) 0.105(2) -0.0246(17) -0.0110(13) 0.0023(14)
Cl2 0.124(3) 0.150(3) 0.141(3) -0.099(3) 0.026(2) -0.040(2)
C81 0.078(7) 0.075(6) 0.057(5) -0.021(5) -0.010(5) -0.011(5)

loop_
_atom_type_symbol
_atom_type_description
_atom_type_scat_dispersion_real
_atom_type_scat_dispersion_imag
_atom_type_scat_source
C C 0.0033 0.0016 'International Tables Vol C Tables 4.2.6.8 and 6.1.1.4'
H H 0 0 'International Tables Vol C Tables 4.2.6.8 and 6.1.1.4'
Ag Ag -0.8971 1.1015 'International Tables Vol C Tables 4.2.6.8 and 6.1.1.4'
Ir Ir -1.4442 7.9887 'International Tables Vol C Tables 4.2.6.8 and 6.1.1.4'
N N 0.0061 0.0033 'International Tables Vol C Tables 4.2.6.8 and 6.1.1.4'
O O 0.0106 0.006 'International Tables Vol C Tables 4.2.6.8 and 6.1.1.4'
Cl Cl 0.1484 0.1585 'International Tables Vol C Tables 4.2.6.8 and 6.1.1.4'

loop_
_geom_angle_atom_site_label_1
_geom_angle_atom_site_label_2
_geom_angle_atom_site_label_3
_geom_angle
C19 Ag1 C2 159.9(2)
C19 Ag1 C1 166.7(2)
C2 Ag1 C1 30.67(19)
C19 Ag1 C20 30.9(2)
C2 Ag1 C20 151.5(2)
C1 Ag1 C20 151.8(2)
C19 Ag1 Ag2 96.47(16)
C2 Ag1 Ag2 88.20(15)
C1 Ag1 Ag2 72.11(15)
C20 Ag1 Ag2 120.30(15)
C29 Ag2 C10 158.7(2)
C29 Ag2 C11 154.2(2)
C10 Ag2 C11 31.4(2)
C29 Ag2 C28 31.2(2)
C10 Ag2 C28 161.7(2)
C11 Ag2 C28 156.8(2)
C29 Ag2 Ag1 86.70(15)
C10 Ag2 Ag1 92.52(16)
C11 Ag2 Ag1 118.93(15)
C28 Ag2 Ag1 70.04(15)
C48 Ir1 C37 91.0(2)
C48 Ir1 C10 176.7(2)
C37 Ir1 C10 87.4(2)
C48 Ir1 N2 79.4(2)
C37 Ir1 N2 92.1(2)
C10 Ir1 N2 97.7(2)
C48 Ir1 N1 94.0(2)
C37 Ir1 N1 79.7(2)
C10 Ir1 N1 88.6(2)
N2 Ir1 N1 169.46(19)
C48 Ir1 C1 84.4(2)
C37 Ir1 C1 172.8(2)
C10 Ir1 C1 97.5(2)
N2 Ir1 C1 92.5(2)
N1 Ir1 C1 95.1(2)
N3 Ir2 C28 92.5(2)
N3 Ir2 C70 94.6(2)
C28 Ir2 C70 170.5(2)
N3 Ir2 C59 79.6(2)
C28 Ir2 C59 84.7(2)
C70 Ir2 C59 90.2(2)
N3 Ir2 N4 171.21(19)
C28 Ir2 N4 92.9(2)
C70 Ir2 N4 79.3(2)
C59 Ir2 N4 94.0(2)
N3 Ir2 C19 96.7(2)
C28 Ir2 C19 99.7(2)
C70 Ir2 C19 85.9(2)
C59 Ir2 C19 174.5(2)
N4 Ir2 C19 89.2(2)
C2 C1 Ir1 169.2(5)
C2 C1 Ag1 73.8(4)
Ir1 C1 Ag1 113.2(2)
C1 C2 C3 171.4(6)
C1 C2 Ag1 75.5(4)
C3 C2 Ag1 112.9(4)
C8 C3 C4 120.2(6)
C8 C3 C2 120.2(6)
C4 C3 C2 119.6(6)
C5 C4 C3 118.9(6)
C5 C4 H4 120.6
C3 C4 H4 120.6
O1 C5 C4 123.6(7)
O1 C5 C6 115.2(6)
C4 C5 C6 121.2(6)
C7 C6 C5 118.9(6)
C7 C6 H6 120.5
C5 C6 H6 120.5
C6 C7 C8 121.0(7)
C6 C7 H7 119.5
C8 C7 H7 119.5
C3 C8 C7 119.8(6)
C3 C8 H8 120.1
C7 C8 H8 120.1
O1 C9 H9A 109.5
O1 C9 H9B 109.5
H9A C9 H9B 109.5
O1 C9 H9C 109.5
H9A C9 H9C 109.5
H9B C9 H9C 109.5
C11 C10 Ir1 172.6(5)
C11 C10 Ag2 74.5(4)
Ir1 C10 Ag2 111.7(3)
C10 C11 C12 164.4(6)
C10 C11 Ag2 74.1(4)
C12 C11 Ag2 120.7(4)
C13 C12 C17 119.6(6)
C13 C12 C11 118.4(6)
C17 C12 C11 121.9(6)
C12 C13 C14 119.0(8)
C12 C13 H13 120.5
C14 C13 H13 120.5
O2 C14 C15 126.7(9)
O2 C14 C13 113.8(9)
C15 C14 C13 119.5(8)
C16 C15 C14 120.1(8)
C16 C15 H15 119.9
C14 C15 H15 119.9
C15 C16 C17 121.7(8)
C15 C16 H16 119.1
C17 C16 H16 119.1
C16 C17 C12 120.0(8)
C16 C17 H17 120
C12 C17 H17 120
O2 C18 H18A 109.5
O2 C18 H18B 109.5
H18A C18 H18B 109.5
O2 C18 H18C 109.5
H18A C18 H18C 109.5
H18B C18 H18C 109.5
C20 C19 Ir2 171.6(5)
C20 C19 Ag1 78.7(4)
Ir2 C19 Ag1 107.1(2)
C19 C20 C21 168.5(6)
C19 C20 Ag1 70.4(4)
C21 C20 Ag1 120.7(4)
C22 C21 C26 119.0(6)
C22 C21 C20 120.8(5)
C26 C21 C20 120.2(6)
C23 C22 C21 120.7(6)
C23 C22 H22 119.6
C21 C22 H22 119.6
C22 C23 O4 124.4(6)
C22 C23 C24 120.3(7)
O4 C23 C24 115.2(6)
C25 C24 C23 119.7(7)
C25 C24 H24 120.2
C23 C24 H24 120.2
C24 C25 C26 121.4(7)
C24 C25 H25 119.3
C26 C25 H25 119.3
C25 C26 C21 118.8(6)
C25 C26 H26 120.6
C21 C26 H26 120.6
O4 C27 H27A 109.5
O4 C27 H27B 109.5
H27A C27 H27B 109.5
O4 C27 H27C 109.5
H27A C27 H27C 109.5
H27B C27 H27C 109.5
C29 C28 Ir2 166.4(5)
C29 C28 Ag2 73.6(4)
Ir2 C28 Ag2 119.7(3)
C28 C29 C30 163.5(6)
C28 C29 Ag2 75.2(4)
C30 C29 Ag2 121.2(4)
C31 C30 C35 118.8(5)
C31 C30 C29 121.5(5)
C35 C30 C29 119.7(5)
C30 C31 C32 120.9(6)
C30 C31 H31 119.5
C32 C31 H31 119.5
O3 C32 C33 124.8(5)
O3 C32 C31 114.8(6)
C33 C32 C31 120.4(6)
C34 C33 C32 118.9(6)
C34 C33 H33 120.6
C32 C33 H33 120.6
C33 C34 C35 122.5(6)
C33 C34 H34 118.7
C35 C34 H34 118.7
C34 C35 C30 118.3(6)
C34 C35 H35 120.8
C30 C35 H35 120.8
O3 C36 H36A 109.5
O3 C36 H36B 109.5
H36A C36 H36B 109.5
O3 C36 H36C 109.5
H36A C36 H36C 109.5
H36B C36 H36C 109.5
C38 C37 C42 115.7(5)
C38 C37 Ir1 129.7(4)
C42 C37 Ir1 114.7(4)
C39 C38 C37 121.7(6)
C39 C38 H38 119.2
C37 C38 H38 119.2
C40 C39 C38 121.2(6)
C40 C39 H39 119.4
C38 C39 H39 119.4
C39 C40 C41 119.2(6)
C39 C40 H40 120.4
C41 C40 H40 120.4
C40 C41 C42 120.5(6)
C40 C41 H41 119.8
C42 C41 H41 119.8
C41 C42 C37 121.8(5)
C41 C42 C43 123.5(5)
C37 C42 C43 114.7(5)
C44 C43 N1 118.6(6)
C44 C43 C42 126.4(6)
N1 C43 C42 115.0(5)
C43 C44 C45 122.0(6)
C43 C44 H44 119
C45 C44 H44 119
C46 C45 C44 118.3(6)
C46 C45 H45 120.9
C44 C45 H45 120.9
C45 C46 C47 119.0(6)
C45 C46 H46 120.5
C47 C46 H46 120.5
N1 C47 C46 122.8(6)
N1 C47 H47 118.6
C46 C47 H47 118.6
C49 C48 C53 116.1(5)
C49 C48 Ir1 129.0(4)
C53 C48 Ir1 114.7(4)
C50 C49 C48 121.5(6)
C50 C49 H49 119.3
C48 C49 H49 119.3
C51 C50 C49 120.8(6)
C51 C50 H50 119.6
C49 C50 H50 119.6
C52 C51 C50 119.9(6)
C52 C51 H51 120.1
C50 C51 H51 120.1
C51 C52 C53 119.3(6)
C51 C52 H52 120.3
C53 C52 H52 120.3
C52 C53 C48 122.4(6)
C52 C53 C54 123.2(6)
C48 C53 C54 114.4(5)
N2 C54 C55 120.4(6)
N2 C54 C53 114.9(5)
C55 C54 C53 124.7(6)
C56 C55 C54 119.4(7)
C56 C55 H55 120.3
C54 C55 H55 120.3
C57 C56 C55 119.7(6)
C57 C56 H56 120.2
C55 C56 H56 120.2
C58 C57 C56 118.7(6)
C58 C57 H57 120.7
C56 C57 H57 120.7
C57 C58 N2 122.9(7)
C57 C58 H58 118.6
N2 C58 H58 118.6
C64 C59 C60 117.8(6)
C64 C59 Ir2 114.4(4)
C60 C59 Ir2 127.8(5)
C61 C60 C59 120.5(7)
C61 C60 H60 119.8
C59 C60 H60 119.8
C62 C61 C60 119.8(7)
C62 C61 H61 120.1
C60 C61 H61 120.1
C63 C62 C61 121.6(7)
C63 C62 H62 119.2
C61 C62 H62 119.2
C62 C63 C64 118.4(7)
C62 C63 H63 120.8
C64 C63 H63 120.8
C63 C64 C59 121.9(6)
C63 C64 C65 123.1(6)
C59 C64 C65 114.9(5)
N3 C65 C66 119.4(6)
N3 C65 C64 115.2(5)
C66 C65 C64 125.3(6)
C67 C66 C65 120.5(6)
C67 C66 H66 119.8
C65 C66 H66 119.8
C68 C67 C66 119.0(6)
C68 C67 H67 120.5
C66 C67 H67 120.5
C69 C68 C67 118.8(6)
C69 C68 H68 120.6
C67 C68 H68 120.6
N3 C69 C68 123.4(6)
N3 C69 H69 118.3
C68 C69 H69 118.3
C71 C70 C75 118.4(6)
C71 C70 Ir2 128.0(5)
C75 C70 Ir2 113.6(4)
C70 C71 C72 120.1(7)
C70 C71 H71 119.9
C72 C71 H71 119.9
C73 C72 C71 120.6(7)
C73 C72 H72 119.7
C71 C72 H72 119.7
C74 C73 C72 120.9(8)
C74 C73 H73 119.6
C72 C73 H73 119.6
C73 C74 C75 119.3(8)
C73 C74 H74 120.4
C75 C74 H74 120.4
C70 C75 C74 120.7(6)
C70 C75 C76 116.3(6)
C74 C75 C76 122.8(7)
N4 C76 C77 117.8(7)
N4 C76 C75 115.1(6)
C77 C76 C75 127.2(7)
C78 C77 C76 122.1(7)
C78 C77 H77 118.9
C76 C77 H77 118.9
C79 C78 C77 118.4(8)
C79 C78 H78 120.8
C77 C78 H78 120.8
C78 C79 C80 119.3(7)
C78 C79 H79 120.3
C80 C79 H79 120.3
N4 C80 C79 122.5(7)
N4 C80 H80 118.8
C79 C80 H80 118.8
C47 N1 C43 119.3(5)
C47 N1 Ir1 124.9(4)
C43 N1 Ir1 115.8(4)
C54 N2 C58 119.0(5)
C54 N2 Ir1 116.5(4)
C58 N2 Ir1 124.4(4)
C69 N3 C65 118.9(5)
C69 N3 Ir2 125.3(4)
C65 N3 Ir2 115.7(4)
C80 N4 C76 119.9(6)
C80 N4 Ir2 124.7(4)
C76 N4 Ir2 115.4(4)
C5 O1 C9 117.4(5)
C14 O2 C18 116.2(9)
C32 O3 C36 117.9(5)
C23 O4 C27 116.4(6)
Cl1 C81 Cl2 112.0(5)
Cl1 C81 H81A 109.2
Cl2 C81 H81A 109.2
Cl1 C81 H81B 109.2
Cl2 C81 H81B 109.2
H81A C81 H81B 107.9

loop_
_geom_bond_atom_site_label_1
_geom_bond_atom_site_label_2
_geom_bond_distance
Ag1 C19 2.233(5)
Ag1 C2 2.283(5)
Ag1 C1 2.302(6)
Ag1 C20 2.324(6)
Ag1 Ag2 2.9985(7)
Ag2 C29 2.287(6)
Ag2 C10 2.288(5)
Ag2 C11 2.292(6)
Ag2 C28 2.305(6)
Ir1 C48 2.037(6)
Ir1 C37 2.041(5)
Ir1 C10 2.051(6)
Ir1 N2 2.055(4)
Ir1 N1 2.062(4)
Ir1 C1 2.082(6)
Ir2 N3 2.058(5)
Ir2 C28 2.065(6)
Ir2 C70 2.065(6)
Ir2 C59 2.068(6)
Ir2 N4 2.073(5)
Ir2 C19 2.075(6)
C1 C2 1.213(8)
C2 C3 1.467(8)
C3 C8 1.370(9)
C3 C4 1.406(8)
C4 C5 1.391(8)
C4 H4 0.95
C5 O1 1.375(8)
C5 C6 1.391(10)
C6 C7 1.373(10)
C6 H6 0.95
C7 C8 1.401(9)
C7 H7 0.95
C8 H8 0.95
C9 O1 1.434(9)
C9 H9A 0.98
C9 H9B 0.98
C9 H9C 0.98
C10 C11 1.241(8)
C11 C12 1.449(8)
C12 C13 1.377(10)
C12 C17 1.412(9)
C13 C14 1.421(11)
C13 H13 0.95
C14 O2 1.343(10)
C14 C15 1.400(12)
C15 C16 1.340(12)
C15 H15 0.95
C16 C17 1.367(10)
C16 H16 0.95
C17 H17 0.95
C18 O2 1.450(11)
C18 H18A 0.98
C18 H18B 0.98
C18 H18C 0.98
C19 C20 1.216(8)
C20 C21 1.448(8)
C21 C22 1.389(8)
C21 C26 1.405(8)
C22 C23 1.371(9)
C22 H22 0.95
C23 O4 1.371(8)
C23 C24 1.384(9)
C24 C25 1.360(10)
C24 H24 0.95
C25 C26 1.394(9)
C25 H25 0.95
C26 H26 0.95
C27 O4 1.435(9)
C27 H27A 0.98
C27 H27B 0.98
C27 H27C 0.98
C28 C29 1.234(8)
C29 C30 1.456(8)
C30 C31 1.379(8)
C30 C35 1.420(8)
C31 C32 1.383(8)
C31 H31 0.95
C32 O3 1.377(7)
C32 C33 1.378(9)
C33 C34 1.370(9)
C33 H33 0.95
C34 C35 1.378(8)
C34 H34 0.95
C35 H35 0.95
C36 O3 1.439(8)
C36 H36A 0.98
C36 H36B 0.98
C36 H36C 0.98
C37 C38 1.401(8)
C37 C42 1.428(8)
C38 C39 1.399(9)
C38 H38 0.95
C39 C40 1.375(9)
C39 H39 0.95
C40 C41 1.378(9)
C40 H40 0.95
C41 C42 1.396(8)
C41 H41 0.95
C42 C43 1.449(8)
C43 C44 1.375(9)
C43 N1 1.378(7)
C44 C45 1.389(9)
C44 H44 0.95
C45 C46 1.370(9)
C45 H45 0.95
C46 C47 1.377(8)
C46 H46 0.95
C47 N1 1.348(7)
C47 H47 0.95
C48 C49 1.405(8)
C48 C53 1.419(8)
C49 C50 1.392(9)
C49 H49 0.95
C50 C51 1.387(10)
C50 H50 0.95
C51 C52 1.383(10)
C51 H51 0.95
C52 C53 1.396(9)
C52 H52 0.95
C53 C54 1.458(8)
C54 N2 1.351(7)
C54 C55 1.406(8)
C55 C56 1.393(10)
C55 H55 0.95
C56 C57 1.382(10)
C56 H56 0.95
C57 C58 1.367(9)
C57 H57 0.95
C58 N2 1.369(7)
C58 H58 0.95
C59 C64 1.396(9)
C59 C60 1.402(8)
C60 C61 1.388(10)
C60 H60 0.95
C61 C62 1.375(10)
C61 H61 0.95
C62 C63 1.373(10)
C62 H62 0.95
C63 C64 1.392(9)
C63 H63 0.95
C64 C65 1.468(8)
C65 N3 1.366(7)
C65 C66 1.391(8)
C66 C67 1.389(9)
C66 H66 0.95
C67 C68 1.371(9)
C67 H67 0.95
C68 C69 1.363(9)
C68 H68 0.95
C69 N3 1.349(7)
C69 H69 0.95
C70 C71 1.391(9)
C70 C75 1.394(9)
C71 C72 1.404(9)
C71 H71 0.95
C72 C73 1.367(12)
C72 H72 0.95
C73 C74 1.362(11)
C73 H73 0.95
C74 C75 1.422(10)
C74 H74 0.95
C75 C76 1.447(10)
C76 N4 1.361(8)
C76 C77 1.399(10)
C77 C78 1.383(11)
C77 H77 0.95
C78 C79 1.342(11)
C78 H78 0.95
C79 C80 1.392(9)
C79 H79 0.95
C80 N4 1.341(8)
C80 H80 0.95
Cl1 C81 1.728(9)
Cl2 C81 1.774(9)
C81 H81A 0.99
C81 H81B 0.99

loop_
_platon_squeeze_void_nr
_platon_squeeze_void_average_x
_platon_squeeze_void_average_y
_platon_squeeze_void_average_z
_platon_squeeze_void_volume
_platon_squeeze_void_count_electrons
_platon_squeeze_void_content
1 0.000 0.000 0.000 286 139 '2 CH2Cl2'
2 0.153 0.755 0.427 22 9 ' '
3 0.847 0.245 0.572 21 9 ' '
